data_4323793
loop_
_publ_author_name
'Igor V. Kourkine'
'Michael B. Chapman'
'David S. Glueck'
'Klaus Eichele'
'Roderick E. Wasylishen'
'Glenn P. A. Yap'
'Louise M. Liable-Sands'
'Arnold L. Rheingold'

_publ_section_title
;
 Synthesis and Ligand Substitution Reactions of a Mesitylphosphido-Bridged
 Platinum(II) Dimer
;
_journal_name_full 'Inorganic Chemistry'
_journal_page_first 1478
_journal_page_last 1485
_journal_paper_doi 10.1021/ic951020i
_journal_volume 35
_journal_year 1996
_chemical_formula_sum 'C54 H52 Cl2 P4 Pt2'
_chemical_formula_weight 1285.92
_chemical_name_systematic
;
 ?
;
_space_group_IT_number 14
_symmetry_cell_setting monoclinic
_symmetry_space_group_name_Hall '-P 2yn'
_symmetry_space_group_name_H-M 'P 1 21/n 1'
_atom_sites_solution_hydrogens geom
_atom_sites_solution_primary direct
_atom_sites_solution_secondary difmap
_audit_creation_method SHELXL
_cell_angle_alpha 90.00
_cell_angle_beta 90.21(4)
_cell_angle_gamma 90.00
_cell_formula_units_Z 2
_cell_length_a 10.210(3)
_cell_length_b 16.226(8)
_cell_length_c 15.066(5)
_cell_measurement_reflns_used 24
_cell_measurement_temperature 296(2)
_cell_measurement_theta_max 25
_cell_measurement_theta_min 20
_cell_volume 2495.9(17)
_computing_cell_refinement XSCANS
_computing_data_collection XSCANS
_computing_data_reduction XSCANS
_computing_molecular_graphics XP
_computing_publication_material XL
_computing_structure_refinement 'SHELXL-93 (Sheldrick, 1993)'
_computing_structure_solution 'SHELXS-86 (Sheldrick, 1990)'
_diffrn_ambient_temperature 296(2)
_diffrn_measurement_device 'Siemens P4'
_diffrn_measurement_method omega
_diffrn_radiation_monochromator graphite
_diffrn_radiation_source 'fine-focus sealed tube'
_diffrn_radiation_type MoK\a
_diffrn_radiation_wavelength 0.71073
_diffrn_reflns_av_R_equivalents 0.0239
_diffrn_reflns_av_sigmaI/netI 0.0629
_diffrn_reflns_limit_h_max 13
_diffrn_reflns_limit_h_min -13
_diffrn_reflns_limit_k_max 1
_diffrn_reflns_limit_k_min -21
_diffrn_reflns_limit_l_max 1
_diffrn_reflns_limit_l_min -20
_diffrn_reflns_number 7565
_diffrn_reflns_theta_max 28.52
_diffrn_reflns_theta_min 2.36
_diffrn_standards_decay_% 1
_diffrn_standards_interval_count 197
_diffrn_standards_number 3
_exptl_absorpt_coefficient_mu 5.869
_exptl_absorpt_correction_T_max 0.538
_exptl_absorpt_correction_T_min 0.316
_exptl_absorpt_correction_type ellipsoid
_exptl_crystal_colour yellow
_exptl_crystal_density_diffrn 1.711
_exptl_crystal_description block
_exptl_crystal_F_000 1252
_exptl_crystal_size_max 0.40
_exptl_crystal_size_mid 0.40
_exptl_crystal_size_min 0.40
_refine_diff_density_max 1.717
_refine_diff_density_min -1.443
_refine_diff_density_rms 0.134
_refine_ls_extinction_method none
_refine_ls_goodness_of_fit_all 0.901
_refine_ls_goodness_of_fit_obs 1.016
_refine_ls_matrix_type full
_refine_ls_number_parameters 280
_refine_ls_number_reflns 6172
_refine_ls_number_restraints 0
_refine_ls_restrained_S_all 0.901
_refine_ls_restrained_S_obs 1.016
_refine_ls_R_factor_all 0.0625
_refine_ls_R_factor_obs 0.0354
_refine_ls_shift/esd_max 0.012
_refine_ls_shift/esd_mean 0.001
_refine_ls_structure_factor_coef Fsqd
_refine_ls_weighting_details 'w=1/[\s^2^(Fo^2^)+(0.0368P)^2^+0.0000P] where P=(Fo^2^+2Fc^2^)/3'
_refine_ls_weighting_scheme calc
_refine_ls_wR_factor_all 0.0747
_refine_ls_wR_factor_obs 0.0695
_reflns_number_observed 4285
_reflns_number_total 6172
_reflns_observed_criterion >2sigma(I)
_cod_data_source_file ic951020i_3.cif
_cod_data_source_block glu9r
_cod_depositor_comments
;
The following automatic conversions were performed:

'_refine_ls_weighting_scheme' value 'calc
w=1/[\s^2^(Fo^2^)+(0.0368P)^2^+0.0000P] where P=(Fo^2^+2Fc^2^)/3' was
changed to 'calc'. New tag '_refine_ls_weighting_details' was
created. The value of the new tag was set to
'w=1/[\s^2^(Fo^2^)+(0.0368P)^2^+0.0000P] where P=(Fo^2^+2Fc^2^)/3'.

Automatic conversion script
Id: cif_fix_values 3143 2015-03-26 13:38:13Z robertas 
;
_cod_original_cell_volume 2496.0(17)
_cod_database_code 4323793

loop_
_symmetry_equiv_pos_as_xyz
'x, y, z'
'-x+1/2, y+1/2, -z+1/2'
'-x, -y, -z'
'x-1/2, -y-1/2, z-1/2'

loop_
_atom_site_aniso_label
_atom_site_aniso_U_11
_atom_site_aniso_U_22
_atom_site_aniso_U_33
_atom_site_aniso_U_23
_atom_site_aniso_U_13
_atom_site_aniso_U_12
Pt 0.03332(10) 0.02376(9) 0.02733(9) 0.00101(10) 0.00203(7) -0.00366(11)
P1 0.0306(7) 0.0298(7) 0.0289(7) -0.0013(6) 0.0000(6) -0.0011(6)
P2 0.0318(7) 0.0248(6) 0.0279(6) 0.0024(6) 0.0017(6) -0.0049(6)
Cl 0.0729(11) 0.0832(13) 0.0380(8) 0.0006(8) 0.0142(8) -0.0404(10)
C1 0.045(3) 0.033(3) 0.052(4) 0.007(3) -0.003(3) -0.001(3)
C2 0.037(3) 0.048(4) 0.068(4) -0.003(3) 0.005(3) 0.003(3)
C3 0.058(4) 0.042(4) 0.065(4) 0.002(3) -0.001(4) 0.011(3)
C4 0.075(5) 0.029(3) 0.067(4) 0.004(3) 0.008(4) 0.001(3)
C5 0.052(4) 0.033(3) 0.049(4) -0.001(3) 0.014(3) -0.003(3)
C6 0.035(3) 0.030(3) 0.031(3) -0.003(2) -0.005(2) -0.003(2)
C7 0.044(4) 0.082(5) 0.052(4) 0.003(4) -0.003(3) -0.021(4)
C8 0.038(4) 0.150(9) 0.077(6) 0.021(6) -0.011(4) -0.032(5)
C9 0.023(4) 0.200(12) 0.077(6) 0.025(7) 0.004(4) -0.007(6)
C10 0.044(5) 0.153(9) 0.066(5) 0.003(6) 0.007(4) 0.035(5)
C11 0.045(4) 0.068(4) 0.048(4) -0.003(3) -0.001(3) 0.014(3)
C12 0.034(3) 0.061(4) 0.031(3) 0.009(3) -0.002(2) -0.002(3)
C13 0.047(4) 0.053(4) 0.032(3) -0.002(3) -0.002(3) -0.003(3)
C14 0.050(4) 0.100(6) 0.035(3) -0.010(4) 0.000(3) -0.005(4)
C15 0.056(4) 0.099(6) 0.044(4) 0.028(4) -0.004(3) -0.002(4)
C16 0.061(4) 0.071(5) 0.056(4) 0.025(4) 0.001(4) 0.007(4)
C17 0.050(4) 0.051(4) 0.044(3) 0.004(3) 0.002(3) 0.009(3)
C18 0.032(3) 0.043(3) 0.029(3) 0.002(2) -0.001(2) -0.001(2)
C19 0.046(3) 0.029(3) 0.034(3) 0.000(2) -0.004(3) -0.002(3)
C20 0.051(4) 0.031(3) 0.041(3) 0.002(3) -0.007(3) 0.010(3)
C21 0.069(4) 0.030(3) 0.037(3) 0.002(3) -0.002(3) -0.003(3)
C22 0.052(4) 0.031(3) 0.042(3) 0.002(3) 0.000(3) -0.019(3)
C23 0.045(3) 0.026(2) 0.031(3) 0.001(2) 0.002(3) -0.003(2)
C24 0.038(3) 0.027(2) 0.027(3) -0.002(2) -0.001(2) -0.005(2)
C25 0.036(3) 0.043(3) 0.077(5) 0.008(3) 0.003(3) 0.002(3)
C26 0.094(6) 0.029(3) 0.074(5) 0.010(3) -0.013(4) -0.003(4)
C27 0.034(3) 0.055(4) 0.081(5) 0.018(4) 0.005(3) -0.013(3)

loop_
_atom_site_label
_atom_site_type_symbol
_atom_site_fract_x
_atom_site_fract_y
_atom_site_fract_z
_atom_site_U_iso_or_equiv
_atom_site_thermal_displace_type
_atom_site_occupancy
_atom_site_calc_flag
_atom_site_refinement_flags
_atom_site_disorder_group
Pt Pt -0.01116(2) -0.020394(12) -0.117118(13) 0.02813(6) Uani 1 d . .
P1 P -0.12581(13) -0.11095(8) -0.20670(9) 0.0298(3) Uani 1 d . .
P2 P -0.09861(13) -0.06047(8) 0.01412(8) 0.0282(3) Uani 1 d . .
Cl Cl 0.1145(2) 0.03365(12) -0.23422(10) 0.0647(5) Uani 1 d . .
C1 C 0.0789(6) -0.2178(4) -0.2253(4) 0.0433(14) Uani 1 d . .
H1A H 0.1202(6) -0.1716(4) -0.2486(4) 0.052 Uiso 1 calc R .
C2 C 0.1463(6) -0.2905(4) -0.2198(4) 0.051(2) Uani 1 d . .
H2A H 0.2318(6) -0.2932(4) -0.2407(4) 0.061 Uiso 1 calc R .
C3 C 0.0896(7) -0.3594(4) -0.1839(5) 0.055(2) Uani 1 d . .
H3A H 0.1359(7) -0.4087(4) -0.1804(5) 0.066 Uiso 1 calc R .
C4 C -0.0370(7) -0.3546(4) -0.1533(5) 0.057(2) Uani 1 d . .
H4A H -0.0768(7) -0.4009(4) -0.1290(5) 0.068 Uiso 1 calc R .
C5 C -0.1057(6) -0.2805(3) -0.1587(4) 0.0446(15) Uani 1 d . .
H5A H -0.1904(6) -0.2775(3) -0.1363(4) 0.053 Uiso 1 calc R .
C6 C -0.0500(5) -0.2115(3) -0.1967(3) 0.0323(12) Uani 1 d . .
C7 C -0.3759(6) -0.1881(5) -0.2113(4) 0.059(2) Uani 1 d . .
H7A H -0.3356(6) -0.2322(5) -0.2395(4) 0.071 Uiso 1 calc R .
C8 C -0.5091(7) -0.1887(7) -0.1955(6) 0.088(3) Uani 1 d . .
H8A H -0.5583(7) -0.2350(7) -0.2102(6) 0.106 Uiso 1 calc R .
C9 C -0.5686(7) -0.1222(8) -0.1588(6) 0.100(4) Uani 1 d . .
H9A H -0.6585(7) -0.1232(8) -0.1491(6) 0.120 Uiso 1 calc R .
C10 C -0.4979(7) -0.0534(7) -0.1359(5) 0.087(3) Uani 1 d . .
H10A H -0.5401(7) -0.0080(7) -0.1115(5) 0.105 Uiso 1 calc R .
C11 C -0.3633(6) -0.0515(5) -0.1491(4) 0.054(2) Uani 1 d . .
H11A H -0.3154(6) -0.0046(5) -0.1344(4) 0.064 Uiso 1 calc R .
C12 C -0.3018(5) -0.1187(4) -0.1834(4) 0.0419(14) Uani 1 d . .
C13 C -0.1070(6) -0.1494(4) -0.3892(4) 0.0438(14) Uani 1 d . .
H13A H -0.0865(6) -0.2029(4) -0.3719(4) 0.053 Uiso 1 calc R .
C14 C -0.1159(6) -0.1303(5) -0.4787(4) 0.061(2) Uani 1 d . .
H14A H -0.1005(6) -0.1705(5) -0.5214(4) 0.074 Uiso 1 calc R .
C15 C -0.1476(7) -0.0517(5) -0.5035(5) 0.066(2) Uani 1 d . .
H15A H -0.1527(7) -0.0382(5) -0.5634(5) 0.079 Uiso 1 calc R .
C16 C -0.1718(7) 0.0075(5) -0.4408(5) 0.063(2) Uani 1 d . .
H16A H -0.1957(7) 0.0604(5) -0.4579(5) 0.075 Uiso 1 calc R .
C17 C -0.1606(6) -0.0121(4) -0.3526(4) 0.0482(15) Uani 1 d . .
H17A H -0.1753(6) 0.0285(4) -0.3102(4) 0.058 Uiso 1 calc R .
C18 C -0.1280(5) -0.0901(4) -0.3255(3) 0.0346(12) Uani 1 d . .
C19 C 0.0264(6) -0.2109(3) 0.0424(4) 0.0360(13) Uani 1 d . .
C20 C 0.0312(6) -0.2938(3) 0.0634(4) 0.0412(14) Uani 1 d . .
H20A H 0.1120(6) -0.3203(3) 0.0649(4) 0.049 Uiso 1 calc R .
C21 C -0.0800(7) -0.3382(4) 0.0822(4) 0.0454(15) Uani 1 d . .
C22 C -0.1983(6) -0.2986(3) 0.0776(4) 0.0416(14) Uani 1 d . .
H22A H -0.2742(6) -0.3284(3) 0.0892(4) 0.050 Uiso 1 calc R .
C23 C -0.2093(5) -0.2151(3) 0.0562(3) 0.0340(12) Uani 1 d . .
C24 C -0.0941(5) -0.1706(3) 0.0385(3) 0.0304(11) Uani 1 d . .
C25 C 0.1544(6) -0.1667(4) 0.0259(5) 0.052(2) Uani 1 d . .
H25A H 0.1373(6) -0.1100(4) 0.0120(5) 0.078 Uiso 1 calc R .
H25B H 0.1990(6) -0.1923(4) -0.0229(5) 0.078 Uiso 1 calc R .
H25C H 0.2082(6) -0.1699(4) 0.0782(5) 0.078 Uiso 1 calc R .
C26 C -0.0713(8) -0.4289(4) 0.1065(5) 0.065(2) Uani 1 d . .
H26A H 0.0188(8) -0.4458(4) 0.1069(5) 0.098 Uiso 1 calc R .
H26B H -0.1190(8) -0.4609(4) 0.0636(5) 0.098 Uiso 1 calc R .
H26C H -0.1083(8) -0.4373(4) 0.1643(5) 0.098 Uiso 1 calc R .
C27 C -0.3445(6) -0.1775(4) 0.0539(5) 0.057(2) Uani 1 d . .
H27A H -0.3381(6) -0.1202(4) 0.0389(5) 0.085 Uiso 1 calc R .
H27B H -0.3845(6) -0.1831(4) 0.1112(5) 0.085 Uiso 1 calc R .
H27C H -0.3970(6) -0.2054(4) 0.0103(5) 0.085 Uiso 1 calc R .

loop_
_atom_type_symbol
_atom_type_description
_atom_type_scat_dispersion_real
_atom_type_scat_dispersion_imag
_atom_type_scat_source
C C 0.0033 0.0016 'International Tables Vol C Tables 4.2.6.8 and 6.1.1.4'
H H 0.0000 0.0000 'International Tables Vol C Tables 4.2.6.8 and 6.1.1.4'
P P 0.1023 0.0942 'International Tables Vol C Tables 4.2.6.8 and 6.1.1.4'
Cl Cl 0.1484 0.1585 'International Tables Vol C Tables 4.2.6.8 and 6.1.1.4'
Pt Pt -1.7033 8.3905 'International Tables Vol C Tables 4.2.6.8 and 6.1.1.4'

loop_
_geom_angle_atom_site_label_1
_geom_angle_atom_site_label_2
_geom_angle_atom_site_label_3
_geom_angle
_geom_angle_site_symmetry_1
_geom_angle_site_symmetry_3
_geom_angle_publ_flag
P2 Pt P1 97.28(5) . . ?
P2 Pt P2 76.68(6) . 3 ?
P1 Pt P2 173.54(5) . 3 ?
P2 Pt Cl 167.81(5) . . ?
P1 Pt Cl 94.33(6) . . ?
P2 Pt Cl 91.57(6) 3 . ?
C6 P1 C18 104.6(2) . . ?
C6 P1 C12 109.9(3) . . ?
C18 P1 C12 101.1(3) . . ?
C6 P1 Pt 108.0(2) . . ?
C18 P1 Pt 117.4(2) . . ?
C12 P1 Pt 115.2(2) . . ?
C24 P2 Pt 116.5(2) . . ?
C24 P2 Pt 114.1(2) . 3 ?
Pt P2 Pt 103.32(6) . 3 ?
C2 C1 C6 121.5(6) . . ?
C3 C2 C1 120.9(6) . . ?
C2 C3 C4 119.0(6) . . ?
C3 C4 C5 120.2(6) . . ?
C6 C5 C4 121.0(6) . . ?
C5 C6 C1 117.4(5) . . ?
C5 C6 P1 126.0(4) . . ?
C1 C6 P1 116.4(4) . . ?
C8 C7 C12 118.7(8) . . ?
C9 C8 C7 120.4(9) . . ?
C8 C9 C10 120.9(7) . . ?
C9 C10 C11 120.1(9) . . ?
C12 C11 C10 119.6(8) . . ?
C11 C12 C7 120.1(6) . . ?
C11 C12 P1 118.1(5) . . ?
C7 C12 P1 121.3(5) . . ?
C18 C13 C14 120.9(6) . . ?
C15 C14 C13 119.2(7) . . ?
C16 C15 C14 120.5(6) . . ?
C15 C16 C17 119.5(7) . . ?
C16 C17 C18 121.5(6) . . ?
C13 C18 C17 118.4(5) . . ?
C13 C18 P1 123.7(5) . . ?
C17 C18 P1 117.8(4) . . ?
C20 C19 C24 119.8(5) . . ?
C20 C19 C25 117.9(5) . . ?
C24 C19 C25 122.3(5) . . ?
C21 C20 C19 121.9(6) . . ?
C22 C21 C20 118.2(5) . . ?
C22 C21 C26 121.1(6) . . ?
C20 C21 C26 120.6(6) . . ?
C21 C22 C23 122.4(5) . . ?
C22 C23 C24 118.4(5) . . ?
C22 C23 C27 118.0(5) . . ?
C24 C23 C27 123.6(5) . . ?
C19 C24 C23 119.3(5) . . ?
C19 C24 P2 119.3(4) . . ?
C23 C24 P2 121.4(4) . . ?

loop_
_geom_bond_atom_site_label_1
_geom_bond_atom_site_label_2
_geom_bond_distance
_geom_bond_site_symmetry_2
_geom_bond_publ_flag
Pt P2 2.2677(15) . ?
Pt P1 2.311(2) . ?
Pt P2 2.318(2) 3 ?
Pt Cl 2.355(2) . ?
P1 C6 1.812(5) . ?
P1 C18 1.821(5) . ?
P1 C12 1.836(6) . ?
P2 C24 1.824(5) . ?
P2 Pt 2.318(2) 3 ?
C1 C2 1.368(8) . ?
C1 C6 1.390(8) . ?
C2 C3 1.371(9) . ?
C3 C4 1.376(9) . ?
C4 C5 1.394(8) . ?
C5 C6 1.381(7) . ?
C7 C8 1.381(9) . ?
C7 C12 1.418(9) . ?
C8 C9 1.358(13) . ?
C9 C10 1.373(13) . ?
C10 C11 1.390(9) . ?
C11 C12 1.362(9) . ?
C13 C18 1.376(8) . ?
C13 C14 1.386(8) . ?
C14 C15 1.369(10) . ?
C15 C16 1.369(10) . ?
C16 C17 1.371(9) . ?
C17 C18 1.371(8) . ?
C19 C20 1.384(7) . ?
C19 C24 1.394(7) . ?
C19 C25 1.511(7) . ?
C20 C21 1.375(8) . ?
C21 C22 1.370(8) . ?
C21 C26 1.519(8) . ?
C22 C23 1.398(7) . ?
C23 C24 1.407(7) . ?
C23 C27 1.510(8) . ?
